data_1547793
loop_
_publ_author_name
'Morris, Danny S.'
'van Rees, Karlotta'
'Curcio, Massimiliano'
'Cokoja, Mirza'
'K\"uhn, Fritz E.'
'Duarte, Fernanda'
'Love, Jason B.'

_publ_section_title
;
 Deoxydehydration of vicinal diols and polyols catalyzed by pyridinium
 perrhenate salts
;
_journal_name_full 'Catal. Sci. Technol.'
_journal_paper_doi 10.1039/C7CY01728F
_journal_year 2017
_chemical_formula_moiety 'O4 Re, C7 H10 N'
_chemical_formula_sum 'C7 H10 N O4 Re'
_chemical_formula_weight 358.36
_space_group_crystal_system monoclinic
_space_group_IT_number 14
_space_group_name_Hall '-P 2ybc'
_space_group_name_H-M_alt 'P 1 21/c 1'
_symmetry_space_group_name_Hall '-P 2ybc'
_symmetry_space_group_name_H-M 'P 1 21/c 1'
_atom_sites_solution_hydrogens geom
_atom_sites_solution_primary dual
_audit_creation_date 2016-09-27
_audit_creation_method
;
Olex2 1.2
(compiled 2016.09.09 svn.r3337 for OlexSys, GUI svn.r5227)
;
_audit_update_record
;
2017-08-14 deposited with the CCDC.
2017-10-12 downloaded from the CCDC.
;
_cell_angle_alpha 90
_cell_angle_beta 108.7360(10)
_cell_angle_gamma 90
_cell_formula_units_Z 4
_cell_length_a 9.67400(10)
_cell_length_b 12.41920(10)
_cell_length_c 8.51560(10)
_cell_measurement_reflns_used 39091
_cell_measurement_temperature 170(2)
_cell_measurement_theta_max 29.9820
_cell_measurement_theta_min 3.9460
_cell_volume 968.878(18)
_computing_cell_refinement
;
CrysAlisPro, Agilent Technologies,
Version 1.171.37.34 (release 22-05-2014 CrysAlis171 .NET)
(compiled May 22 2014,16:03:01)
;
_computing_data_collection
;
CrysAlisPro, Agilent Technologies,
Version 1.171.37.34 (release 22-05-2014 CrysAlis171 .NET)
(compiled May 22 2014,16:03:01)
;
_computing_data_reduction
;
CrysAlisPro, Agilent Technologies,
Version 1.171.37.34 (release 22-05-2014 CrysAlis171 .NET)
(compiled May 22 2014,16:03:01)
;
_computing_molecular_graphics 'Olex2 (Dolomanov et al., 2009)'
_computing_publication_material 'Olex2 (Dolomanov et al., 2009)'
_computing_structure_refinement 'ShelXL (Sheldrick, 2015)'
_computing_structure_solution 'ShelXT (Sheldrick, 2015)'
_diffrn_ambient_temperature 170(2)
_diffrn_detector 'CCD plate'
_diffrn_detector_area_resol_mean 16.1042
_diffrn_detector_type Eos
_diffrn_measured_fraction_theta_full 0.999
_diffrn_measured_fraction_theta_max 0.999
_diffrn_measurement_details
;
#__ type_ start__ end____ width___ exp.time_
  1 omega  -25.00   22.00   1.0000   15.0000
omega____ theta____ kappa____ phi______ frames
    -      -18.5277  -99.0000 -180.0000 47

#__ type_ start__ end____ width___ exp.time_
  2 omega  -93.00  -34.00   1.0000   15.0000
omega____ theta____ kappa____ phi______ frames
    -      -18.5277 -179.0000  120.0000 59

#__ type_ start__ end____ width___ exp.time_
  3 omega  -25.00   22.00   1.0000   15.0000
omega____ theta____ kappa____ phi______ frames
    -      -18.5277  -99.0000 -120.0000 47

#__ type_ start__ end____ width___ exp.time_
  4 omega  -25.00   22.00   1.0000   15.0000
omega____ theta____ kappa____ phi______ frames
    -      -18.5277  -99.0000   30.0000 47

#__ type_ start__ end____ width___ exp.time_
  5 omega   -2.00   91.00   1.0000   15.0000
omega____ theta____ kappa____ phi______ frames
    -       20.2465   38.0000 -180.0000 93

#__ type_ start__ end____ width___ exp.time_
  6 omega   -2.00   91.00   1.0000   15.0000
omega____ theta____ kappa____ phi______ frames
    -       20.2465   38.0000   90.0000 93

#__ type_ start__ end____ width___ exp.time_
  7 omega   34.00   94.00   1.0000   15.0000
omega____ theta____ kappa____ phi______ frames
    -       20.2465  179.0000   30.0000 60

#__ type_ start__ end____ width___ exp.time_
  8 omega  -18.00   93.00   1.0000   15.0000
omega____ theta____ kappa____ phi______ frames
    -       20.2465   19.0000   90.0000 111

#__ type_ start__ end____ width___ exp.time_
  9 omega  -73.00    4.00   1.0000   15.0000
omega____ theta____ kappa____ phi______ frames
    -      -18.5277  124.0000 -157.0000 77

#__ type_ start__ end____ width___ exp.time_
 10 omega  -25.00   61.00   1.0000   15.0000
omega____ theta____ kappa____ phi______ frames
    -       20.2465  -99.0000   30.0000 86

#__ type_ start__ end____ width___ exp.time_
 11 omega  -25.00   61.00   1.0000   15.0000
omega____ theta____ kappa____ phi______ frames
    -       20.2465  -99.0000  150.0000 86

#__ type_ start__ end____ width___ exp.time_
 12 omega    2.00   89.00   1.0000   15.0000
omega____ theta____ kappa____ phi______ frames
    -       20.2465   57.0000 -120.0000 87

#__ type_ start__ end____ width___ exp.time_
 13 omega    2.00   89.00   1.0000   15.0000
omega____ theta____ kappa____ phi______ frames
    -       20.2465   57.0000  -60.0000 87

#__ type_ start__ end____ width___ exp.time_
 14 omega   34.00   94.00   1.0000   15.0000
omega____ theta____ kappa____ phi______ frames
    -       20.2465  179.0000 -180.0000 60

#__ type_ start__ end____ width___ exp.time_
 15 omega  -90.00   53.00   1.0000   15.0000
omega____ theta____ kappa____ phi______ frames
    -      -18.5277    0.0000 -150.0000 143

#__ type_ start__ end____ width___ exp.time_
 16 omega  -90.00   53.00   1.0000   15.0000
omega____ theta____ kappa____ phi______ frames
    -      -18.5277    0.0000 -180.0000 143

#__ type_ start__ end____ width___ exp.time_
 17 omega  -91.00   13.00   1.0000   15.0000
omega____ theta____ kappa____ phi______ frames
    -      -18.5277  -23.0000  158.9322 104

#__ type_ start__ end____ width___ exp.time_
 18 omega   -4.00   74.00   1.0000   15.0000
omega____ theta____ kappa____ phi______ frames
    -       20.2465 -124.0000  122.0000 78

#__ type_ start__ end____ width___ exp.time_
 19 omega  -25.00   61.00   1.0000   15.0000
omega____ theta____ kappa____ phi______ frames
    -       20.2465  -99.0000 -120.0000 86

#__ type_ start__ end____ width___ exp.time_
 20 omega    2.00   89.00   1.0000   15.0000
omega____ theta____ kappa____ phi______ frames
    -       20.2465   57.0000  -30.0000 87

#__ type_ start__ end____ width___ exp.time_
 21 omega  -90.00   53.00   1.0000   15.0000
omega____ theta____ kappa____ phi______ frames
    -      -18.5277    0.0000  -90.0000 143

#__ type_ start__ end____ width___ exp.time_
 22 omega  -90.00   53.00   1.0000   15.0000
omega____ theta____ kappa____ phi______ frames
    -      -18.5277    0.0000  -60.0000 143

#__ type_ start__ end____ width___ exp.time_
 23 omega  -90.00   53.00   1.0000   15.0000
omega____ theta____ kappa____ phi______ frames
    -      -18.5277    0.0000  -30.0000 143

#__ type_ start__ end____ width___ exp.time_
 24 omega  -90.00   53.00   1.0000   15.0000
omega____ theta____ kappa____ phi______ frames
    -      -18.5277    0.0000    0.0000 143

#__ type_ start__ end____ width___ exp.time_
 25 omega  -90.00   53.00   1.0000   15.0000
omega____ theta____ kappa____ phi______ frames
    -      -18.5277    0.0000   30.0000 143

#__ type_ start__ end____ width___ exp.time_
 26 omega  -90.00   53.00   1.0000   15.0000
omega____ theta____ kappa____ phi______ frames
    -      -18.5277    0.0000 -120.0000 143

#__ type_ start__ end____ width___ exp.time_
 27 omega  -90.00   53.00   1.0000   15.0000
omega____ theta____ kappa____ phi______ frames
    -      -18.5277    0.0000   60.0000 143

#__ type_ start__ end____ width___ exp.time_
 28 omega  -90.00   53.00   1.0000   15.0000
omega____ theta____ kappa____ phi______ frames
    -      -18.5277    0.0000  120.0000 143

#__ type_ start__ end____ width___ exp.time_
 29 omega  -90.00   53.00   1.0000   15.0000
omega____ theta____ kappa____ phi______ frames
    -      -18.5277    0.0000  150.0000 143

#__ type_ start__ end____ width___ exp.time_
 30 omega  -90.00   53.00   1.0000   15.0000
omega____ theta____ kappa____ phi______ frames
    -      -18.5277    0.0000   90.0000 143

#__ type_ start__ end____ width___ exp.time_
 31 omega  -51.00    5.00   1.0000   15.0000
omega____ theta____ kappa____ phi______ frames
    -       20.2465    0.0000 -180.0000 56
;
_diffrn_measurement_device 'four-circle diffractometer'
_diffrn_measurement_device_type 'Xcalibur, Eos'
_diffrn_measurement_method '\w scans'
_diffrn_orient_matrix_UB_11 -0.0123776000
_diffrn_orient_matrix_UB_12 0.0542107000
_diffrn_orient_matrix_UB_13 -0.0270867000
_diffrn_orient_matrix_UB_21 -0.0538897000
_diffrn_orient_matrix_UB_22 -0.0173053000
_diffrn_orient_matrix_UB_23 -0.0738759000
_diffrn_orient_matrix_UB_31 -0.0542139000
_diffrn_orient_matrix_UB_32 0.0048351000
_diffrn_orient_matrix_UB_33 0.0392742000
_diffrn_radiation_monochromator graphite
_diffrn_radiation_probe x-ray
_diffrn_radiation_type MoK\a
_diffrn_radiation_wavelength 0.71073
_diffrn_reflns_av_R_equivalents 0.0287
_diffrn_reflns_av_unetI/netI 0.0081
_diffrn_reflns_Laue_measured_fraction_full 0.999
_diffrn_reflns_Laue_measured_fraction_max 0.999
_diffrn_reflns_limit_h_max 12
_diffrn_reflns_limit_h_min -12
_diffrn_reflns_limit_k_max 16
_diffrn_reflns_limit_k_min -16
_diffrn_reflns_limit_l_max 11
_diffrn_reflns_limit_l_min -11
_diffrn_reflns_number 65584
_diffrn_reflns_point_group_measured_fraction_full 0.999
_diffrn_reflns_point_group_measured_fraction_max 0.999
_diffrn_reflns_theta_full 25.242
_diffrn_reflns_theta_max 27.484
_diffrn_reflns_theta_min 3.012
_diffrn_source 'Enhance (Mo) X-ray Source'
_exptl_absorpt_coefficient_mu 12.524
_exptl_absorpt_correction_T_max 0.998
_exptl_absorpt_correction_T_min 0.995
_exptl_absorpt_correction_type analytical
_exptl_absorpt_process_details
;
CrysAlisPro, Agilent Technologies,
Version 1.171.37.34 (release 22-05-2014 CrysAlis171 .NET)
(compiled May 22 2014,16:03:01)
Analytical numeric absorption correction using a multifaceted crystal
            model based on expressions derived by R.C. Clark & J.S. Reid.
(Clark, R. C. & Reid, J. S. (1995). Acta Cryst. A51, 887-897)
Empirical absorption correction using spherical harmonics,
 implemented in SCALE3 ABSPACK scaling algorithm.
;
_exptl_crystal_colour 'clear colourless'
_exptl_crystal_colour_lustre clear
_exptl_crystal_colour_primary colourless
_exptl_crystal_density_diffrn 2.457
_exptl_crystal_description block
_exptl_crystal_F_000 664
_exptl_crystal_size_max 0.2363
_exptl_crystal_size_mid 0.1611
_exptl_crystal_size_min 0.0820
_refine_diff_density_max 0.518
_refine_diff_density_min -1.068
_refine_diff_density_rms 0.095
_refine_ls_extinction_method none
_refine_ls_goodness_of_fit_ref 1.251
_refine_ls_hydrogen_treatment constr
_refine_ls_matrix_type full
_refine_ls_number_parameters 120
_refine_ls_number_reflns 2219
_refine_ls_number_restraints 0
_refine_ls_restrained_S_all 1.251
_refine_ls_R_factor_all 0.0157
_refine_ls_R_factor_gt 0.0150
_refine_ls_shift/su_max 0.002
_refine_ls_shift/su_mean 0.000
_refine_ls_structure_factor_coef Fsqd
_refine_ls_weighting_details 'w=1/[\s^2^(Fo^2^)+(0.0120P)^2^+1.2780P] where P=(Fo^2^+2Fc^2^)/3'
_refine_ls_weighting_scheme calc
_refine_ls_wR_factor_gt 0.0331
_refine_ls_wR_factor_ref 0.0333
_reflns_Friedel_coverage 0.000
_reflns_number_gt 2174
_reflns_number_total 2219
_reflns_threshold_expression 'I > 2\s(I)'
_cod_data_source_file c7cy01728f2.cif
_cod_data_source_block j16001
_cod_original_cell_volume 968.877(18)
_cod_database_code 1547793
_chemical_oxdiff_formula 'C7 H10 N Re O4'
_shelx_space_group_comment
;
The symmetry employed for this shelxl refinement is uniquely defined
by the following loop, which should always be used as a source of
symmetry information in preference to the above space-group names.
They are only intended as comments.
;
_reflns_odcompleteness_completeness 99.83
_reflns_odcompleteness_iscentric 1
_reflns_odcompleteness_theta 27.42
_olex2_refinement_description
;
1. Fixed Uiso
 At 1.2 times of:
  All C(H) groups, All N(H) groups
 At 1.5 times of:
  All C(H,H,H) groups
2.a Aromatic/amide H refined with riding coordinates:
 N1(H1), C2(H2), C3(H3), C4(H4)
2.b Idealised Me refined as rotating group:
 C6(H6A,H6B,H6C), C7(H7A,H7B,H7C)
;
_shelx_shelxl_version_number 2014/7
_olex2_submission_special_instructions 'No special instructions were received'

loop_
_space_group_symop_operation_xyz
'x, y, z'
'-x, y+1/2, -z+1/2'
'-x, -y, -z'
'x, -y-1/2, z-1/2'

loop_
_atom_site_label
_atom_site_type_symbol
_atom_site_fract_x
_atom_site_fract_y
_atom_site_fract_z
_atom_site_U_iso_or_equiv
_atom_site_adp_type
_atom_site_occupancy
_atom_site_site_symmetry_order
_atom_site_calc_flag
_atom_site_refinement_flags_posn
Re1 Re 0.29316(2) 0.56544(2) 0.02270(2) 0.02313(4) Uani 1 1 d .
O1 O 0.4268(2) 0.53081(18) 0.2069(3) 0.0356(5) Uani 1 1 d .
N1 N 0.7015(2) 0.58365(18) 0.4136(3) 0.0225(5) Uani 1 1 d .
H1 H 0.6173 0.5628 0.3435 0.027 Uiso 1 1 calc R
O4 O 0.2328(3) 0.4523(2) -0.0949(3) 0.0455(6) Uani 1 1 d .
O2 O 0.3608(3) 0.6551(2) -0.0873(3) 0.0489(6) Uani 1 1 d .
O3 O 0.1504(3) 0.6248(2) 0.0667(3) 0.0467(6) Uani 1 1 d .
C6 C 0.7208(4) 0.3980(3) 0.5099(4) 0.0340(7) Uani 1 1 d .
H6A H 0.6175 0.4006 0.5020 0.051 Uiso 1 1 calc GR
H6B H 0.7754 0.3569 0.6086 0.051 Uiso 1 1 calc GR
H6C H 0.7306 0.3630 0.4108 0.051 Uiso 1 1 calc GR
C2 C 0.9108(3) 0.5430(3) 0.6352(4) 0.0328(7) Uani 1 1 d .
H2 H 0.9684 0.4942 0.7158 0.039 Uiso 1 1 calc R
C1 C 0.7801(3) 0.5098(2) 0.5226(3) 0.0252(6) Uani 1 1 d .
C3 C 0.9569(3) 0.6476(3) 0.6294(4) 0.0355(7) Uani 1 1 d .
H3 H 1.0472 0.6704 0.7059 0.043 Uiso 1 1 calc R
C5 C 0.7418(3) 0.6865(2) 0.4039(3) 0.0245(5) Uani 1 1 d .
C4 C 0.8733(3) 0.7200(3) 0.5136(4) 0.0308(6) Uani 1 1 d .
H4 H 0.9062 0.7918 0.5098 0.037 Uiso 1 1 calc R
C7 C 0.6389(3) 0.7561(3) 0.2772(4) 0.0317(6) Uani 1 1 d .
H7A H 0.6065 0.7183 0.1705 0.047 Uiso 1 1 calc GR
H7B H 0.6882 0.8231 0.2654 0.047 Uiso 1 1 calc GR
H7C H 0.5541 0.7728 0.3121 0.047 Uiso 1 1 calc GR

loop_
_atom_site_aniso_label
_atom_site_aniso_U_11
_atom_site_aniso_U_22
_atom_site_aniso_U_33
_atom_site_aniso_U_23
_atom_site_aniso_U_13
_atom_site_aniso_U_12
Re1 0.01883(6) 0.02688(7) 0.02128(6) -0.00121(4) 0.00309(4) 0.00348(4)
O1 0.0264(11) 0.0353(12) 0.0342(11) -0.0026(9) -0.0057(9) 0.0028(9)
N1 0.0193(11) 0.0259(12) 0.0200(11) -0.0004(9) 0.0034(9) -0.0012(9)
O4 0.0483(15) 0.0431(14) 0.0371(13) -0.0117(11) 0.0024(11) -0.0056(11)
O2 0.0565(16) 0.0480(15) 0.0478(15) 0.0062(12) 0.0247(13) -0.0045(12)
O3 0.0355(13) 0.0651(17) 0.0398(13) 0.0051(12) 0.0125(11) 0.0215(12)
C6 0.0429(18) 0.0302(15) 0.0267(15) 0.0002(12) 0.0081(13) -0.0018(13)
C2 0.0269(15) 0.0391(17) 0.0260(14) 0.0018(12) -0.0005(12) 0.0063(13)
C1 0.0248(14) 0.0303(15) 0.0187(12) 0.0001(11) 0.0046(11) 0.0023(11)
C3 0.0197(14) 0.0461(19) 0.0346(16) -0.0047(14) 0.0000(12) -0.0028(13)
C5 0.0224(13) 0.0284(14) 0.0237(13) -0.0006(11) 0.0089(10) 0.0006(11)
C4 0.0260(14) 0.0317(16) 0.0344(15) -0.0028(12) 0.0093(12) -0.0065(12)
C7 0.0314(15) 0.0309(15) 0.0305(15) 0.0042(12) 0.0068(12) 0.0054(12)

loop_
_atom_type_symbol
_atom_type_description
_atom_type_scat_dispersion_real
_atom_type_scat_dispersion_imag
_atom_type_scat_source
C C 0.0033 0.0016 'International Tables Vol C Tables 4.2.6.8 and 6.1.1.4'
H H 0.0000 0.0000 'International Tables Vol C Tables 4.2.6.8 and 6.1.1.4'
N N 0.0061 0.0033 'International Tables Vol C Tables 4.2.6.8 and 6.1.1.4'
O O 0.0106 0.0060 'International Tables Vol C Tables 4.2.6.8 and 6.1.1.4'
Re Re -1.0185 7.2310 'International Tables Vol C Tables 4.2.6.8 and 6.1.1.4'

loop_
_exptl_crystal_face_index_h
_exptl_crystal_face_index_k
_exptl_crystal_face_index_l
_exptl_crystal_face_perp_dist
_exptl_oxdiff_crystal_face_indexfrac_h
_exptl_oxdiff_crystal_face_indexfrac_k
_exptl_oxdiff_crystal_face_indexfrac_l
_exptl_oxdiff_crystal_face_x
_exptl_oxdiff_crystal_face_y
_exptl_oxdiff_crystal_face_z
-12 0 -2 0.0732 -12.0000 0.0000 -2.0000 0.2027 0.7944 0.5720
12 0 2 0.0732 12.0000 -0.0000 2.0000 -0.2027 -0.7944 -0.5720
5 -2 -12 0.1056 5.0000 -2.0000 -12.0000 0.1547 0.6517 -0.7520
-5 2 12 0.1056 -5.0000 2.0000 12.0000 -0.1547 -0.6517 0.7520
-2 -17 0 0.0410 -2.0000 -17.0000 -0.0000 -0.8968 0.4020 0.0262
2 17 0 0.0410 2.0000 17.0000 0.0000 0.8968 -0.4020 -0.0262

loop_
_geom_angle_atom_site_label_1
_geom_angle_atom_site_label_2
_geom_angle_atom_site_label_3
_geom_angle
O4 Re1 O1 109.85(11)
O2 Re1 O1 110.51(12)
O2 Re1 O4 109.33(13)
O3 Re1 O1 109.15(11)
O3 Re1 O4 109.50(14)
O3 Re1 O2 108.47(14)
C1 N1 H1 117.4
C5 N1 H1 117.4
C5 N1 C1 125.2(2)
H6A C6 H6B 109.5
H6A C6 H6C 109.5
H6B C6 H6C 109.5
C1 C6 H6A 109.5
C1 C6 H6B 109.5
C1 C6 H6C 109.5
C1 C2 H2 120.3
C3 C2 H2 120.3
C3 C2 C1 119.4(3)
N1 C1 C6 117.6(2)
N1 C1 C2 117.5(3)
C2 C1 C6 124.9(3)
C2 C3 H3 119.5
C2 C3 C4 121.0(3)
C4 C3 H3 119.5
N1 C5 C4 117.9(3)
N1 C5 C7 117.2(2)
C4 C5 C7 124.9(3)
C3 C4 H4 120.5
C5 C4 C3 119.1(3)
C5 C4 H4 120.5
C5 C7 H7A 109.5
C5 C7 H7B 109.5
C5 C7 H7C 109.5
H7A C7 H7B 109.5
H7A C7 H7C 109.5
H7B C7 H7C 109.5

loop_
_geom_bond_atom_site_label_1
_geom_bond_atom_site_label_2
_geom_bond_distance
Re1 O1 1.736(2)
Re1 O4 1.716(2)
Re1 O2 1.714(2)
Re1 O3 1.710(2)
N1 H1 0.8800
N1 C1 1.352(4)
N1 C5 1.345(4)
C6 H6A 0.9800
C6 H6B 0.9800
C6 H6C 0.9800
C6 C1 1.493(4)
C2 H2 0.9500
C2 C1 1.382(4)
C2 C3 1.380(5)
C3 H3 0.9500
C3 C4 1.387(4)
C5 C4 1.379(4)
C5 C7 1.488(4)
C4 H4 0.9500
C7 H7A 0.9800
C7 H7B 0.9800
C7 H7C 0.9800
